data_7014626
loop_
_publ_author_name
'Barnes, Nicholas A.'
'Brisdon, Alan K.'
'William Brown, F. R.'
'Cross, Wendy I.'
'Crossley, Ian R.'
'Fish, Cheryl'
'Herbert, Christopher J.'
'Pritchard, Robin G.'
'Warren, John E.'

_publ_section_title
;
 Synthesis of gold(i) fluoroalkyl and fluoroalkenyl-substituted
 phosphine complexes and factors affecting their crystal packing.
;
_journal_issue 8
_journal_name_full 'Dalton transactions (Cambridge, England : 2003)'
_journal_page_first 1743
_journal_page_last 1750
_journal_paper_doi 10.1039/c0dt01014f
_journal_volume 40
_journal_year 2011
_chemical_formula_sum 'C6 H10 Au Cl F3 P'
_chemical_formula_weight 402.53
_chemical_name_systematic
;
?
;
_space_group_IT_number 15
_symmetry_cell_setting monoclinic
_symmetry_space_group_name_Hall '-C 2yc'
_symmetry_space_group_name_H-M 'C 1 2/c 1'
_atom_sites_solution_hydrogens geom
_atom_sites_solution_primary direct
_atom_sites_solution_secondary difmap
_audit_creation_method SHELXL-97
_cell_angle_alpha 90.00
_cell_angle_beta 93.01(2)
_cell_angle_gamma 90.00
_cell_formula_units_Z 8
_cell_length_a 17.114(2)
_cell_length_b 7.3330(10)
_cell_length_c 16.937(2)
_cell_measurement_temperature 293(2)
_cell_volume 2122.6(5)
_computing_structure_refinement 'SHELXL-97 (Sheldrick, 1997)'
_computing_structure_solution 'SHELXS-97 (Sheldrick, 1990)'
_diffrn_ambient_temperature 293(2)
_diffrn_measured_fraction_theta_full 0.458
_diffrn_measured_fraction_theta_max 0.458
_diffrn_radiation_monochromator graphite
_diffrn_radiation_source 'fine-focus sealed tube'
_diffrn_radiation_type MoK\a
_diffrn_radiation_wavelength 0.71073
_diffrn_reflns_av_R_equivalents 0.0642
_diffrn_reflns_av_sigmaI/netI 0.0389
_diffrn_reflns_limit_h_max 20
_diffrn_reflns_limit_h_min 0
_diffrn_reflns_limit_k_max 8
_diffrn_reflns_limit_k_min 0
_diffrn_reflns_limit_l_max 20
_diffrn_reflns_limit_l_min -20
_diffrn_reflns_number 1921
_diffrn_reflns_theta_full 24.97
_diffrn_reflns_theta_max 24.97
_diffrn_reflns_theta_min 2.38
_exptl_absorpt_coefficient_mu 14.253
_exptl_absorpt_correction_T_max 0.1628
_exptl_absorpt_correction_T_min 0.0998
_exptl_crystal_colour yellow
_exptl_crystal_density_diffrn 2.519
_exptl_crystal_density_method 'not measured'
_exptl_crystal_description plate
_exptl_crystal_F_000 1472
_exptl_crystal_size_max 0.30
_exptl_crystal_size_mid 0.30
_exptl_crystal_size_min 0.20
_refine_diff_density_max 0.965
_refine_diff_density_min -1.564
_refine_diff_density_rms 0.213
_refine_ls_extinction_method none
_refine_ls_goodness_of_fit_ref 1.025
_refine_ls_hydrogen_treatment constr
_refine_ls_matrix_type full
_refine_ls_number_parameters 109
_refine_ls_number_reflns 1855
_refine_ls_number_restraints 0
_refine_ls_restrained_S_all 1.025
_refine_ls_R_factor_all 0.0718
_refine_ls_R_factor_gt 0.0455
_refine_ls_shift/su_max 0.001
_refine_ls_shift/su_mean 0.000
_refine_ls_structure_factor_coef Fsqd
_refine_ls_weighting_details 'w=1/[\s^2^(Fo^2^)+(0.0783P)^2^+4.8325P] where P=(Fo^2^+2Fc^2^)/3'
_refine_ls_weighting_scheme calc
_refine_ls_wR_factor_gt 0.1090
_refine_ls_wR_factor_ref 0.1230
_reflns_number_gt 1394
_reflns_number_total 1855
_reflns_threshold_expression >2sigma(I)
_cod_data_source_file C0DT01014F.TXT
_cod_data_source_block Et2CFCF2
_cod_depositor_comments
;
The following automatic conversions were performed:

'_refine_ls_weighting_scheme' value 'calc
w=1/[\s^2^(Fo^2^)+(0.0783P)^2^+4.8325P] where P=(Fo^2^+2Fc^2^)/3' was
changed to 'calc'. New tag '_refine_ls_weighting_details' was
created. The value of the new tag was set to
'w=1/[\s^2^(Fo^2^)+(0.0783P)^2^+4.8325P] where P=(Fo^2^+2Fc^2^)/3'.

Automatic conversion script
Id: cif_fix_values 3143 2015-03-26 13:38:13Z robertas 
;
_cod_original_cell_volume 2122.7(5)
_cod_original_sg_symbol_H-M 'C 2/c'
_cod_database_code 7014626

loop_
_symmetry_equiv_pos_as_xyz
'x, y, z'
'-x, y, -z+1/2'
'x+1/2, y+1/2, z'
'-x+1/2, y+1/2, -z+1/2'
'-x, -y, -z'
'x, -y, z-1/2'
'-x+1/2, -y+1/2, -z'
'x+1/2, -y+1/2, z-1/2'

loop_
_atom_site_label
_atom_site_type_symbol
_atom_site_fract_x
_atom_site_fract_y
_atom_site_fract_z
_atom_site_U_iso_or_equiv
_atom_site_adp_type
_atom_site_occupancy
_atom_site_calc_flag
_atom_site_refinement_flags
_atom_site_disorder_assembly
_atom_site_disorder_group
Au1 Au 0.00047(2) 0.09810(8) 0.65125(3) 0.0506(2) Uani 1 d . . .
Cl1 Cl -0.12284(19) -0.0155(7) 0.6573(2) 0.0733(11) Uani 1 d . . .
P1 P 0.12059(17) 0.2013(6) 0.63724(19) 0.0524(8) Uani 1 d . . .
C1 C 0.1961(7) 0.026(2) 0.6342(9) 0.071(4) Uani 1 d . . .
H1A H 0.2456 0.0846 0.6249 0.085 Uiso 1 calc R . .
H1B H 0.2014 -0.0323 0.6856 0.085 Uiso 1 calc R . .
C2 C 0.1817(10) -0.117(2) 0.5736(13) 0.096(6) Uani 1 d . . .
H2A H 0.2231 -0.2050 0.5775 0.144 Uiso 1 calc R . .
H2B H 0.1798 -0.0621 0.5220 0.144 Uiso 1 calc R . .
H2C H 0.1327 -0.1757 0.5818 0.144 Uiso 1 calc R . .
C3 C 0.1582(9) 0.361(3) 0.7073(9) 0.082(6) Uani 1 d . . .
H3A H 0.1673 0.2980 0.7574 0.098 Uiso 1 calc R . .
H3B H 0.2086 0.4020 0.6906 0.098 Uiso 1 calc R . .
C4 C 0.1086(12) 0.525(3) 0.7210(11) 0.109(7) Uani 1 d . . .
H4A H 0.1347 0.6025 0.7599 0.164 Uiso 1 calc R . .
H4B H 0.0591 0.4876 0.7394 0.164 Uiso 1 calc R . .
H4C H 0.1004 0.5918 0.6723 0.164 Uiso 1 calc R . .
C5 C 0.1315(8) 0.321(2) 0.5455(8) 0.064(4) Uani 1 d . . .
C6 C 0.0810(9) 0.350(2) 0.4879(8) 0.067(4) Uani 1 d . . .
F5 F 0.2020(5) 0.3971(15) 0.5377(6) 0.101(3) Uani 1 d . . .
F6A F 0.0955(7) 0.4434(14) 0.4242(5) 0.098(3) Uani 1 d . . .
F6B F 0.0102(5) 0.2872(15) 0.4827(5) 0.094(3) Uani 1 d . . .

loop_
_atom_site_aniso_label
_atom_site_aniso_U_11
_atom_site_aniso_U_22
_atom_site_aniso_U_33
_atom_site_aniso_U_23
_atom_site_aniso_U_13
_atom_site_aniso_U_12
Au1 0.0504(3) 0.0515(4) 0.0498(3) -0.0036(3) 0.0030(2) -0.0096(2)
Cl1 0.0593(17) 0.094(3) 0.067(2) -0.013(2) 0.0107(15) -0.025(2)
P1 0.0504(16) 0.060(2) 0.0462(17) -0.0033(19) -0.0021(13) -0.0111(17)
C1 0.055(7) 0.094(13) 0.064(9) 0.029(10) 0.007(6) 0.003(8)
C2 0.097(12) 0.066(13) 0.125(17) 0.003(12) 0.010(11) -0.003(9)
C3 0.069(9) 0.116(17) 0.061(9) -0.015(10) 0.008(7) -0.036(9)
C4 0.148(18) 0.111(17) 0.071(11) -0.030(12) 0.036(12) -0.045(15)
C5 0.066(8) 0.067(10) 0.059(8) -0.017(8) 0.011(7) -0.013(8)
C6 0.086(10) 0.069(12) 0.047(8) -0.002(7) 0.012(7) -0.007(8)
F5 0.085(6) 0.132(9) 0.085(6) 0.021(6) 0.010(5) -0.051(6)
F6A 0.144(8) 0.092(8) 0.058(5) 0.030(5) 0.014(5) 0.015(6)
F6B 0.089(6) 0.122(9) 0.067(6) -0.005(6) -0.017(4) -0.008(6)

loop_
_atom_type_symbol
_atom_type_description
_atom_type_scat_dispersion_real
_atom_type_scat_dispersion_imag
_atom_type_scat_source
C C 0.0033 0.0016 'International Tables Vol C Tables 4.2.6.8 and 6.1.1.4'
H H 0.0000 0.0000 'International Tables Vol C Tables 4.2.6.8 and 6.1.1.4'
P P 0.1023 0.0942 'International Tables Vol C Tables 4.2.6.8 and 6.1.1.4'
Au Au -2.0133 8.8022 'International Tables Vol C Tables 4.2.6.8 and 6.1.1.4'
Cl Cl 0.1484 0.1585 'International Tables Vol C Tables 4.2.6.8 and 6.1.1.4'
F F 0.0171 0.0103 'International Tables Vol C Tables 4.2.6.8 and 6.1.1.4'

loop_
_geom_angle_atom_site_label_1
_geom_angle_atom_site_label_2
_geom_angle_atom_site_label_3
_geom_angle
_geom_angle_site_symmetry_1
_geom_angle_site_symmetry_3
_geom_angle_publ_flag
P1 Au1 Cl1 176.18(12) . . ?
P1 Au1 Au1 99.22(9) . 2_556 ?
Cl1 Au1 Au1 84.36(9) . 2_556 ?
C3 P1 C5 102.0(8) . . ?
C3 P1 C1 104.6(8) . . ?
C5 P1 C1 102.3(7) . . ?
C3 P1 Au1 117.6(5) . . ?
C5 P1 Au1 113.4(4) . . ?
C1 P1 Au1 115.1(5) . . ?
C2 C1 P1 115.2(11) . . ?
C4 C3 P1 116.6(12) . . ?
C6 C5 F5 115.4(14) . . ?
C6 C5 P1 129.6(11) . . ?
F5 C5 P1 114.9(10) . . ?
C5 C6 F6B 125.7(14) . . ?
C5 C6 F6A 124.0(15) . . ?
F6B C6 F6A 110.2(13) . . ?

loop_
_geom_bond_atom_site_label_1
_geom_bond_atom_site_label_2
_geom_bond_distance
_geom_bond_site_symmetry_2
_geom_bond_publ_flag
Au1 P1 2.215(3) . ?
Au1 Cl1 2.276(3) . ?
Au1 Au1 3.3458(10) 2_556 ?
P1 C3 1.762(16) . ?
P1 C5 1.802(16) . ?
P1 C1 1.826(15) . ?
C1 C2 1.48(2) . ?
C3 C4 1.50(3) . ?
C5 C6 1.29(2) . ?
C5 F5 1.343(15) . ?
C6 F6B 1.294(16) . ?
C6 F6A 1.315(16) . ?
